data_2010138
loop_
_publ_author_name
'Ueng, C.-H.'
'Wang, Y.'
'Yeh, M.-Y.'

_publ_section_title
;
 Two heterocyclic 1,2,4,5-tetrazines
;
_journal_issue 11
_journal_name_full 'Acta Crystallographica Section C'
_journal_page_first 1781
_journal_page_last 1784
_journal_paper_doi 10.1107/S0108270194002192
_journal_volume 50
_journal_year 1994
_chemical_formula_moiety 'C16 H15 Br1 N4 O1'
_chemical_formula_sum 'C16 H15 Br N4 O'
_chemical_formula_weight 359.2
_chemical_name_systematic 6-bromo-1,4-dihydro-1,4-di(o-tolyl)-1,2,4,5-tetrazin-3(2H)one
_space_group_IT_number 2
_space_group_name_Hall '-P 1'
_space_group_name_H-M_alt 'P -1'
_symmetry_cell_setting triclinic
_symmetry_space_group_name_Hall '-P 1'
_symmetry_space_group_name_H-M 'P -1'
_atom_type_scat_source IntTabIV
_cell_angle_alpha 99.16(3)
_cell_angle_beta 104.23(2)
_cell_angle_gamma 95.41(5)
_cell_formula_units_Z 2
_cell_length_a 8.217(3)
_cell_length_b 8.477(5)
_cell_length_c 12.045(3)
_cell_measurement_reflns_used 25
_cell_measurement_temperature 298
_cell_measurement_theta_max 12.29
_cell_measurement_theta_min 8.515
_cell_volume 795.0(6)
_diffrn_measurement_device 'Enraf-Nonius CAD4'
_diffrn_measurement_method \q-2\q
_diffrn_radiation_type MoK\a
_diffrn_radiation_wavelength 0.7107
_diffrn_reflns_av_R_equivalents 0.010
_diffrn_reflns_limit_h_max 9
_diffrn_reflns_limit_h_min -9
_diffrn_reflns_limit_k_max 10
_diffrn_reflns_limit_k_min 0
_diffrn_reflns_limit_l_max 14
_diffrn_reflns_limit_l_min -14
_diffrn_reflns_number 3004
_diffrn_reflns_theta_max 24.9
_diffrn_standards_decay_% <3
_diffrn_standards_interval_time 120
_diffrn_standards_number 3
_exptl_absorpt_coefficient_mu 2.56
_exptl_absorpt_correction_T_max 0.998
_exptl_absorpt_correction_T_min 0.900
_exptl_absorpt_correction_type '\y scans'
_exptl_crystal_colour colourless
_exptl_crystal_density_diffrn 1.50
_exptl_crystal_density_meas 1.51(3)
_exptl_crystal_density_method 'flotation in CHCl~3~/CCl~4~'
_exptl_crystal_F_000 364
_exptl_crystal_size_max 0.70
_exptl_crystal_size_mid 0.45
_exptl_crystal_size_min 0.30
_refine_diff_density_max 0.330
_refine_diff_density_min -0.290
_refine_ls_extinction_coef 1.80(10)
_refine_ls_goodness_of_fit_obs 1.77
_refine_ls_number_parameters 245
_refine_ls_number_reflns 1937
_refine_ls_R_factor_obs 0.044
_refine_ls_shift/esd_max 0.737
_refine_ls_structure_factor_coef F
_refine_ls_weighting_scheme 'from counting statistics'
_refine_ls_wR_factor_obs 0.026
_reflns_number_observed 1937
_reflns_number_total 2791
_reflns_observed_criterion I>1.5\s(I)
_cod_data_source_file al1011.cif
_cod_data_source_block al1011_structure_1_of_2
_cod_original_cell_volume 795.0
_cod_original_formula_sum 'C16 H15 Br1 N4 O1'
_cod_database_code 2010138

loop_
_space_group_symop_id
_space_group_symop_operation_xyz
1 x,y,z
2 -x,-y,-z

loop_
_atom_site_label
_atom_site_fract_x
_atom_site_fract_y
_atom_site_fract_z
Br .18917(7) .01393(6) .23722(5)
O(1) .0972(4) .6424(3) .1371(2)
N(1) .2051(4) .4940(4) .2739(3)
N(2) .1828(4) .3345(4) .2966(3)
N(3) .2353(4) .2581(4) .1131(3)
N(4) .1579(5) .3917(4) .0789(3)
C(1) .1492(5) .5182(5) .1613(3)
C(2) .2081(5) .2314(4) .2174(4)
C(3) .1970(6) .6175(5) .3677(4)
C(4) .0450(7) .6365(6) .3923(4)
C(5) .0403(9) .7596(8) .4822(6)
C(6) .1850(10) .8575(7) .5455(5)
C(7) .3319(9) .8372(6) .5217(5)
C(8) .3433(7) .7158(5) .4330(4)
C(9) .5082(9) .6920(10) .4036(6)
C(10) .4027(5) .2534(5) .0973(4)
C(11) .5395(7) .2664(6) .1923(4)
C(12) .6992(7) .2540(7) .1766(5)
C(13) .7199(7) .2280(8) .0663(6)
C(14) .5828(8) .2156(7) -.0287(5)
C(15) .4225(6) .2271(5) -.0145(4)
C(16) .2761(8) .2116(8) -.1204(5)
H(N3) .077(6) .361(5) .007(3)
H(4) -.059(6) .568(5) .340(4)
H(5) -.055(6) .767(5) .504(4)
H(6) .169(5) .946(5) .610(3)
H(7) .437(6) .886(5) .559(4)
H(91) .498(6) .632(5) .327(3)
H(92) .566(7) .673(8) .467(4)
H(93) .573(8) .775(5) .446(6)
H(11) .524(6) .292(5) .265(3)
H(12) .783(6) .262(5) .243(4)
H(13) .823(6) .207(5) .053(4)
H(14) .602(6) .200(5) -.099(4)
H(161) .174(6) .141(5) -.112(4)
H(162) .296(6) .156(5) -.179(3)
H(163) .233(6) .307(5) -.134(4)

loop_
_geom_angle_atom_site_label_1
_geom_angle_atom_site_label_2
_geom_angle_atom_site_label_3
_geom_angle
_geom_angle_publ_flag
N(2) N(1) C(1) 119.0(3) yes
N(2) N(1) C(3) 114.1(3) yes
C(1) N(1) C(3) 118.7(3) yes
N(1) N(2) C(2) 112.0(3) yes
N(4) N(3) C(2) 110.6(3) yes
N(4) N(3) C(10) 114.6(3) yes
C(2) N(3) C(10) 118.4(3) yes
N(3) N(4) C(1) 119.9(3) yes
N(3) N(4) H(N3) 111.(2) no
C(1) N(4) H(N3) 123(3) no
O(1) C(1) N(1) 123.3(4) yes
O(1) C(1) N(4) 122.8(4) yes
N(1) C(1) N(4) 113.9(4) yes
Br C(2) N(2) 117.0(3) yes
Br C(2) N(3) 116.1(3) yes
N(2) C(2) N(3) 126.7(3) yes
N(1) C(3) C(4) 120.1(4) yes
N(1) C(3) C(8) 119.3(4) yes
C(4) C(3) C(8) 120.6(4) no
C(3) C(4) C(5) 118.8(5) no
C(3) C(4) H(4) 118.(3) no
C(5) C(4) H(4) 122(3) no
C(4) C(5) C(6) 120.2(6) no
C(4) C(5) H(5) 119(3) no
C(6) C(5) H(5) 119(3) no
C(5) C(6) C(7) 120.5(5) no
C(5) C(6) H(6) 115.(2) no
C(7) C(6) H(6) 125.(2) no
C(6) C(7) C(8) 121.5(5) no
C(6) C(7) H(7) 130(3) no
C(8) C(7) H(7) 108(3) no
C(3) C(8) C(7) 118.4(5) no
C(3) C(8) C(9) 119.3(4) no
H(91) C(9) H(93) 134(5) no
H(92) C(9) H(93) 67(6) no
N(3) C(10) C(11) 120.1(4) yes
N(3) C(10) C(15) 119.1(4) yes
C(11) C(10) C(15) 120.7(4) no
C(10) C(11) C(12) 120.0(4) no
C(10) C(11) H(11) 118(3) no
C(12) C(11) H(11) 121(3) no
C(11) C(12) C(13) 119.6(5) no
C(11) C(12) H(12) 115(3) no
C(13) C(12) H(12) 124(3) no
C(12) C(13) C(14) 120.2(5) no
C(12) C(13) H(13) 121(3) no
C(14) C(13) H(13) 118(3) no
C(13) C(14) C(15) 120.8(5) no
C(13) C(14) H(14) 117(3) no
C(15) C(14) H(14) 121(3) no
C(10) C(15) C(14) 118.5(4) no
C(10) C(15) C(16) 122.3(4) no
C(14) C(15) C(16) 119.2(5) no
C(15) C(16) H(161) 110.(3) no
C(15) C(16) H(162) 110(3) no
C(15) C(16) H(163) 116(3) no
H(161) C(16) H(162) 100(4) no
H(161) C(16) H(163) 103(4) no
H(162) C(16) H(163) 114(4) no
C(7) C(8) C(9) 122.3(5) no
C(8) C(9) H(91) 115(3) no
C(8) C(9) H(92) 100(4) no
C(8) C(9) H(93) 101(4) no
H(91) C(9) H(92) 125(5) no

loop_
_geom_bond_atom_site_label_1
_geom_bond_atom_site_label_2
_geom_bond_distance
_geom_bond_publ_flag
Br C(2) 1.893(4) yes
O(1) C(1) 1.224(5) yes
N(1) N(2) 1.426(4) yes
N(1) C(1) 1.375(5) yes
N(1) C(3) 1.432(5) yes
N(2) C(2) 1.257(5) yes
N(3) N(4) 1.418(5) yes
N(3) C(2) 1.378(5) yes
N(3) C(10) 1.438(5) yes
N(4) C(1) 1.360(5) yes
N(4) H(N3) 0.93(4) no
C(3) C(4) 1.371(7) no
C(3) C(8) 1.377(7) no
C(4) C(5) 1.390(8) no
C(4) H(4) 0.99(4) no
C(5) C(6) 1.363(11) no
C(5) H(5) 0.89(4) no
C(6) C(7) 1.325(11) no
C(6) H(6) 1.04(4) no
C(7) C(8) 1.388(8) no
C(7) H(7) 0.90(4) no
C(8) C(9) 1.506(10) no
C(9) H(91) 0.97(4) no
C(9) H(92) 0.84(4) no
C(9) H(93) 0.85(5) no
C(10) C(11) 1.374(7) no
C(10) C(15) 1.382(6) no
C(11) C(12) 1.382(8) no
C(11) H(11) 0.92(4) no
C(12) C(13) 1.366(9) no
C(12) H(12) 0.91(4) no
C(13) C(14) 1.377(9) no
C(13) H(13) 0.93(4) no
C(14) C(15) 1.379(7) no
C(14) H(14) 0.89(4) no
C(15) C(16) 1.501(8) no
C(16) H(161) 1.01(4) no
C(16) H(162) 0.84(4) no
C(16) H(163) 0.94(4) no
H(92) H(93) 0.94(8) no
H(161) H(162) 1.43(6) no
H(161) H(163) 1.53(6) no
H(162) H(163) 1.50(6) no
